data_4517734
loop_
_publ_author_name
'Zhang, Caiyun'
'Wang, Gendi'
'Zhan, Licheng'
'Yang, Xueyan'
'Wang, Jiwei'
'Wei, Yin'
'Xu, Sheng'
'Shi, Min'
'Zhang, Jun'

_publ_section_title
;
 Gold(I) or Gold(III) as Real Intermediate Species in Gold-Catalyzed
 Cycloaddition Reactions of Enynal/Enynone?
;
_journal_name_full 'ACS Catalysis'
_journal_page_first 6682
_journal_page_last 6690
_journal_paper_doi 10.1021/acscatal.0c00220
_journal_year 2020
_chemical_formula_sum 'C22.5 H17 Au Cl6 O'
_chemical_formula_weight 713.03
_space_group_crystal_system monoclinic
_space_group_IT_number 15
_space_group_name_Hall '-C 2yc'
_space_group_name_H-M_alt 'C 1 2/c 1'
_atom_sites_solution_hydrogens geom
_audit_creation_method SHELXL-2014/7
_cell_angle_alpha 90
_cell_angle_beta 98.828(3)
_cell_angle_gamma 90
_cell_formula_units_Z 8
_cell_length_a 20.839(4)
_cell_length_b 14.241(2)
_cell_length_c 16.555(3)
_cell_measurement_reflns_used 5470
_cell_measurement_temperature 173(2)
_cell_measurement_theta_max 27.73
_cell_measurement_theta_min 2.49
_cell_volume 4854.8(15)
_computing_cell_refinement 'Bruker SAINT'
_computing_data_collection 'Bruker APEX2'
_computing_data_reduction 'Bruker SAINT'
_computing_molecular_graphics 'Bruker SHELXTL'
_computing_publication_material 'Bruker SHELXTL'
_computing_structure_refinement 'SHELXL-2014/7 (Sheldrick, 2014)'
_computing_structure_solution 'SHELXS-97 (Sheldrick, 2008)'
_diffrn_ambient_temperature 173(2)
_diffrn_measured_fraction_theta_full 0.990
_diffrn_measured_fraction_theta_max 0.988
_diffrn_measurement_device_type 'Bruker APEX-II CCD'
_diffrn_measurement_method '\f and \w scans'
_diffrn_radiation_type MoK\a
_diffrn_radiation_wavelength 0.71073
_diffrn_reflns_av_R_equivalents 0.0579
_diffrn_reflns_av_unetI/netI 0.0661
_diffrn_reflns_Laue_measured_fraction_full 0.990
_diffrn_reflns_Laue_measured_fraction_max 0.988
_diffrn_reflns_limit_h_max 27
_diffrn_reflns_limit_h_min -27
_diffrn_reflns_limit_k_max 18
_diffrn_reflns_limit_k_min -13
_diffrn_reflns_limit_l_max 21
_diffrn_reflns_limit_l_min -20
_diffrn_reflns_number 17302
_diffrn_reflns_point_group_measured_fraction_full 0.990
_diffrn_reflns_point_group_measured_fraction_max 0.988
_diffrn_reflns_theta_full 25.242
_diffrn_reflns_theta_max 27.777
_diffrn_reflns_theta_min 1.739
_exptl_absorpt_coefficient_mu 6.735
_exptl_absorpt_correction_T_max 0.095
_exptl_absorpt_correction_T_min 0.023
_exptl_absorpt_correction_type multi-scan
_exptl_absorpt_process_details sadabs
_exptl_crystal_colour orange
_exptl_crystal_density_diffrn 1.951
_exptl_crystal_description block
_exptl_crystal_F_000 2728
_exptl_crystal_size_max 0.800
_exptl_crystal_size_mid 0.200
_exptl_crystal_size_min 0.120
_refine_diff_density_max 2.743
_refine_diff_density_min -1.921
_refine_diff_density_rms 0.294
_refine_ls_extinction_method none
_refine_ls_goodness_of_fit_ref 0.994
_refine_ls_hydrogen_treatment constr
_refine_ls_matrix_type full
_refine_ls_number_parameters 276
_refine_ls_number_reflns 5679
_refine_ls_number_restraints 0
_refine_ls_restrained_S_all 0.994
_refine_ls_R_factor_all 0.0662
_refine_ls_R_factor_gt 0.0461
_refine_ls_shift/su_max 0.006
_refine_ls_shift/su_mean 0.001
_refine_ls_structure_factor_coef Fsqd
_refine_ls_weighting_details 'w=1/[\s^2^(Fo^2^)+(0.1111P)^2^] where P=(Fo^2^+2Fc^2^)/3'
_refine_ls_weighting_scheme calc
_refine_ls_wR_factor_gt 0.1430
_refine_ls_wR_factor_ref 0.1657
_reflns_Friedel_coverage 0.000
_reflns_number_gt 4176
_reflns_number_total 5679
_reflns_threshold_expression 'I > 2\s(I)'
_cod_data_source_file cs0c00220_si_002.cif
_cod_data_source_block mo_60503b
_cod_depositor_comments 'Adding full bibliography for 4517732--4517734.cif.'
_cod_original_cell_volume 4854.9(14)
_cod_original_sg_symbol_H-M 'C 2/c'
_cod_original_formula_sum 'C22.50 H17 Au Cl6 O'
_cod_database_code 4517734
_shelx_shelxl_version_number 2014/7
_shelx_space_group_comment
; 
The symmetry employed for this shelxl refinement is uniquely defined 
by the following loop, which should always be used as a source of 
symmetry information in preference to the above space-group names. 
They are only intended as comments. 
;
_shelx_estimated_absorpt_t_min 0.075
_shelx_estimated_absorpt_t_max 0.499

loop_
_space_group_symop_operation_xyz
'x, y, z'
'-x, y, -z+1/2'
'x+1/2, y+1/2, z'
'-x+1/2, y+1/2, -z+1/2'
'-x, -y, -z'
'x, -y, z-1/2'
'-x+1/2, -y+1/2, -z'
'x+1/2, -y+1/2, z-1/2'

loop_
_atom_site_label
_atom_site_type_symbol
_atom_site_fract_x
_atom_site_fract_y
_atom_site_fract_z
_atom_site_U_iso_or_equiv
_atom_site_adp_type
_atom_site_occupancy
_atom_site_site_symmetry_order
_atom_site_calc_flag
_atom_site_refinement_flags_posn
_atom_site_refinement_flags_adp
_atom_site_refinement_flags_occupancy
_atom_site_disorder_assembly
_atom_site_disorder_group
Au1 Au 0.34913(2) 0.49563(2) 0.15425(2) 0.02083(13) Uani 1 1 d . . . . .
Cl1 Cl 0.45278(10) 0.49343(13) 0.12683(17) 0.0367(5) Uani 1 1 d . . . . .
Cl2 Cl 0.35365(9) 0.33514(13) 0.18661(11) 0.0311(4) Uani 1 1 d . . . . .
Cl3 Cl 0.24395(10) 0.50496(12) 0.17617(16) 0.0358(5) Uani 1 1 d . . . . .
O1 O 0.3515(2) 0.7931(3) 0.1661(3) 0.0246(10) Uani 1 1 d . . . . .
C1 C 0.3467(3) 0.6326(4) 0.1252(4) 0.0208(13) Uani 1 1 d . . . . .
C2 C 0.3511(3) 0.6980(5) 0.1863(4) 0.0214(13) Uani 1 1 d . . . . .
C3 C 0.3466(3) 0.8245(5) 0.0899(4) 0.0217(13) Uani 1 1 d . . . . .
C4 C 0.3356(3) 0.7607(5) 0.0242(4) 0.0214(13) Uani 1 1 d . . . . .
C5 C 0.3198(3) 0.7917(5) -0.0581(4) 0.0250(14) Uani 1 1 d . . . . .
H5 H 0.3147 0.8569 -0.0694 0.030 Uiso 1 1 calc R U . . .
C6 C 0.3122(3) 0.7301(6) -0.1199(4) 0.0280(16) Uani 1 1 d . . . . .
H6 H 0.3025 0.7516 -0.1747 0.034 Uiso 1 1 calc R U . . .
C7 C 0.3187(3) 0.6310(6) -0.1031(4) 0.0307(16) Uani 1 1 d . . . . .
H7 H 0.3153 0.5873 -0.1469 0.037 Uiso 1 1 calc R U . . .
C8 C 0.3301(3) 0.5999(5) -0.0233(4) 0.0263(14) Uani 1 1 d . . . . .
H8 H 0.3324 0.5344 -0.0125 0.032 Uiso 1 1 calc R U . . .
C9 C 0.3383(3) 0.6636(5) 0.0427(4) 0.0213(13) Uani 1 1 d . . . . .
C10 C 0.3534(3) 0.6858(5) 0.2753(4) 0.0213(13) Uani 1 1 d . . . . .
C11 C 0.3944(3) 0.6201(5) 0.3189(4) 0.0249(14) Uani 1 1 d . . . . .
H11 H 0.4218 0.5826 0.2912 0.030 Uiso 1 1 calc R U . . .
C12 C 0.3956(4) 0.6090(5) 0.4012(4) 0.0296(15) Uani 1 1 d . . . . .
H12 H 0.4241 0.5642 0.4303 0.035 Uiso 1 1 calc R U . . .
C13 C 0.3554(3) 0.6628(5) 0.4427(4) 0.0298(15) Uani 1 1 d . . . . .
H13 H 0.3550 0.6530 0.4994 0.036 Uiso 1 1 calc R U . . .
C14 C 0.3158(4) 0.7312(6) 0.4005(4) 0.0340(17) Uani 1 1 d . . . . .
H14 H 0.2894 0.7698 0.4287 0.041 Uiso 1 1 calc R U . . .
C15 C 0.3150(3) 0.7431(5) 0.3169(4) 0.0291(15) Uani 1 1 d . . . . .
H15 H 0.2884 0.7901 0.2881 0.035 Uiso 1 1 calc R U . . .
C16 C 0.3540(3) 0.9260(5) 0.0858(4) 0.0235(14) Uani 1 1 d . . . . .
C17 C 0.3293(4) 0.9842(5) 0.1425(5) 0.0282(16) Uani 1 1 d . . . . .
H17 H 0.3080 0.9576 0.1838 0.034 Uiso 1 1 calc R U . . .
C18 C 0.3363(4) 1.0793(6) 0.1376(5) 0.0360(18) Uani 1 1 d . . . . .
H18 H 0.3191 1.1188 0.1753 0.043 Uiso 1 1 calc R U . . .
C19 C 0.3684(4) 1.1191(6) 0.0777(5) 0.042(2) Uani 1 1 d . . . . .
H19 H 0.3723 1.1854 0.0744 0.051 Uiso 1 1 calc R U . . .
C20 C 0.3939(4) 1.0634(6) 0.0245(5) 0.0393(19) Uani 1 1 d . . . . .
H20 H 0.4164 1.0911 -0.0151 0.047 Uiso 1 1 calc R U . . .
C21 C 0.3878(4) 0.9676(6) 0.0270(4) 0.0317(16) Uani 1 1 d . . . . .
H21 H 0.4061 0.9294 -0.0106 0.038 Uiso 1 1 calc R U . . .
C22 C 0.4798(4) 0.7477(7) 0.8574(5) 0.050(2) Uani 1 1 d . . . . .
H22A H 0.4511 0.6985 0.8291 0.060 Uiso 1 1 calc R U . . .
H22B H 0.5229 0.7417 0.8397 0.060 Uiso 1 1 calc R U . . .
Cl4 Cl 0.44691(12) 0.8595(2) 0.82894(15) 0.0578(7) Uani 1 1 d . . . . .
Cl5 Cl 0.48770(10) 0.73037(18) 0.96226(13) 0.0481(5) Uani 1 1 d . . . . .
C23 C 0.5000 0.9233(12) 0.2500 0.066(4) Uani 1 2 d S T P . .
H23A H 0.4626 0.9640 0.2291 0.079 Uiso 0.5 1 calc R U P . .
H23B H 0.5374 0.9640 0.2709 0.079 Uiso 0.5 1 calc R U P . .
Cl6 Cl 0.51967(18) 0.8515(3) 0.1708(2) 0.1000(14) Uani 1 1 d . . . . .

loop_
_atom_site_aniso_label
_atom_site_aniso_U_11
_atom_site_aniso_U_22
_atom_site_aniso_U_33
_atom_site_aniso_U_23
_atom_site_aniso_U_13
_atom_site_aniso_U_12
Au1 0.02357(19) 0.0203(2) 0.01900(18) 0.00028(9) 0.00449(12) -0.00025(9)
Cl1 0.0234(9) 0.0383(14) 0.0506(13) -0.0011(8) 0.0124(9) 0.0004(6)
Cl2 0.0408(10) 0.0254(10) 0.0281(9) 0.0046(7) 0.0082(7) 0.0007(7)
Cl3 0.0263(10) 0.0377(13) 0.0462(13) 0.0133(7) 0.0142(9) 0.0031(7)
O1 0.032(3) 0.023(3) 0.019(2) -0.0008(18) 0.0032(18) -0.0015(18)
C1 0.025(3) 0.011(3) 0.027(3) -0.003(2) 0.006(2) 0.002(2)
C2 0.015(3) 0.027(4) 0.023(3) 0.003(3) 0.003(2) -0.001(2)
C3 0.025(3) 0.022(4) 0.018(3) 0.002(2) 0.004(2) 0.000(3)
C4 0.019(3) 0.026(4) 0.018(3) 0.000(2) 0.003(2) 0.000(2)
C5 0.024(3) 0.032(4) 0.019(3) 0.005(3) 0.005(2) 0.002(3)
C6 0.029(3) 0.035(5) 0.019(3) 0.005(3) 0.002(3) -0.004(3)
C7 0.028(4) 0.043(5) 0.022(3) -0.006(3) 0.006(3) -0.002(3)
C8 0.030(3) 0.026(4) 0.023(3) -0.001(3) 0.005(3) -0.002(3)
C9 0.023(3) 0.020(4) 0.021(3) -0.001(2) 0.004(2) 0.001(2)
C10 0.023(3) 0.021(4) 0.020(3) 0.001(2) 0.002(2) -0.001(2)
C11 0.028(3) 0.022(4) 0.023(3) -0.002(3) 0.000(3) 0.000(3)
C12 0.039(4) 0.020(4) 0.027(4) 0.002(3) -0.005(3) -0.002(3)
C13 0.034(4) 0.030(4) 0.024(3) 0.003(3) 0.001(3) -0.006(3)
C14 0.042(4) 0.034(5) 0.028(4) -0.008(3) 0.011(3) -0.001(3)
C15 0.031(4) 0.032(4) 0.023(3) -0.006(3) 0.000(3) 0.003(3)
C16 0.026(3) 0.028(4) 0.016(3) 0.002(3) 0.000(2) -0.003(3)
C17 0.029(4) 0.029(4) 0.025(4) 0.001(3) 0.002(3) 0.000(3)
C18 0.037(4) 0.030(5) 0.039(4) -0.009(3) -0.001(3) 0.003(3)
C19 0.063(6) 0.022(5) 0.041(5) 0.003(3) 0.007(4) -0.005(4)
C20 0.049(5) 0.035(5) 0.035(4) 0.008(3) 0.011(3) -0.014(4)
C21 0.034(4) 0.038(5) 0.023(4) -0.001(3) 0.006(3) -0.002(3)
C22 0.047(5) 0.071(7) 0.033(5) -0.007(4) 0.007(4) 0.006(4)
Cl4 0.0600(14) 0.0646(18) 0.0520(13) 0.0165(11) 0.0185(11) -0.0007(12)
Cl5 0.0383(10) 0.0660(16) 0.0390(11) 0.0035(10) 0.0029(8) 0.0092(10)
C23 0.046(8) 0.070(11) 0.076(10) 0.000 -0.010(7) 0.000
Cl6 0.095(2) 0.133(4) 0.072(2) 0.015(2) 0.0171(17) 0.069(2)

loop_
_atom_type_symbol
_atom_type_description
_atom_type_scat_dispersion_real
_atom_type_scat_dispersion_imag
_atom_type_scat_source
C C 0.0033 0.0016 'International Tables Vol C Tables 4.2.6.8 and 6.1.1.4'
H H 0.0000 0.0000 'International Tables Vol C Tables 4.2.6.8 and 6.1.1.4'
O O 0.0106 0.0060 'International Tables Vol C Tables 4.2.6.8 and 6.1.1.4'
Cl Cl 0.1484 0.1585 'International Tables Vol C Tables 4.2.6.8 and 6.1.1.4'
Au Au -2.0133 8.8022 'International Tables Vol C Tables 4.2.6.8 and 6.1.1.4'

loop_
_geom_angle_atom_site_label_1
_geom_angle_atom_site_label_2
_geom_angle_atom_site_label_3
_geom_angle
_geom_angle_site_symmetry_1
_geom_angle_site_symmetry_3
_geom_angle_publ_flag
C1 Au1 Cl1 87.47(18) . . ?
C1 Au1 Cl3 89.52(18) . . ?
Cl1 Au1 Cl3 176.56(7) . . ?
C1 Au1 Cl2 178.87(18) . . ?
Cl1 Au1 Cl2 91.49(7) . . ?
Cl3 Au1 Cl2 91.50(6) . . ?
C3 O1 C2 123.6(5) . . ?
C2 C1 C9 118.9(6) . . ?
C2 C1 Au1 119.2(5) . . ?
C9 C1 Au1 121.8(5) . . ?
C1 C2 O1 119.1(6) . . ?
C1 C2 C10 130.2(7) . . ?
O1 C2 C10 110.7(5) . . ?
O1 C3 C4 119.7(6) . . ?
O1 C3 C16 112.7(5) . . ?
C4 C3 C16 127.6(6) . . ?
C3 C4 C9 117.8(6) . . ?
C3 C4 C5 121.7(6) . . ?
C9 C4 C5 120.4(6) . . ?
C6 C5 C4 120.8(7) . . ?
C6 C5 H5 119.6 . . ?
C4 C5 H5 119.6 . . ?
C5 C6 C7 119.9(6) . . ?
C5 C6 H6 120.1 . . ?
C7 C6 H6 120.1 . . ?
C8 C7 C6 119.8(6) . . ?
C8 C7 H7 120.1 . . ?
C6 C7 H7 120.1 . . ?
C7 C8 C9 121.2(7) . . ?
C7 C8 H8 119.4 . . ?
C9 C8 H8 119.4 . . ?
C8 C9 C4 117.7(6) . . ?
C8 C9 C1 121.8(6) . . ?
C4 C9 C1 120.4(6) . . ?
C15 C10 C11 119.4(6) . . ?
C15 C10 C2 119.3(6) . . ?
C11 C10 C2 121.3(6) . . ?
C12 C11 C10 120.7(6) . . ?
C12 C11 H11 119.6 . . ?
C10 C11 H11 119.6 . . ?
C11 C12 C13 120.4(7) . . ?
C11 C12 H12 119.8 . . ?
C13 C12 H12 119.8 . . ?
C14 C13 C12 119.5(6) . . ?
C14 C13 H13 120.3 . . ?
C12 C13 H13 120.3 . . ?
C13 C14 C15 120.0(7) . . ?
C13 C14 H14 120.0 . . ?
C15 C14 H14 120.0 . . ?
C10 C15 C14 119.9(7) . . ?
C10 C15 H15 120.1 . . ?
C14 C15 H15 120.1 . . ?
C17 C16 C21 118.9(7) . . ?
C17 C16 C3 120.0(6) . . ?
C21 C16 C3 121.0(6) . . ?
C18 C17 C16 119.4(7) . . ?
C18 C17 H17 120.3 . . ?
C16 C17 H17 120.3 . . ?
C17 C18 C19 120.7(7) . . ?
C17 C18 H18 119.6 . . ?
C19 C18 H18 119.6 . . ?
C20 C19 C18 120.1(8) . . ?
C20 C19 H19 119.9 . . ?
C18 C19 H19 119.9 . . ?
C19 C20 C21 121.1(7) . . ?
C19 C20 H20 119.4 . . ?
C21 C20 H20 119.4 . . ?
C20 C21 C16 119.6(7) . . ?
C20 C21 H21 120.2 . . ?
C16 C21 H21 120.2 . . ?
Cl5 C22 Cl4 111.6(5) . . ?
Cl5 C22 H22A 109.3 . . ?
Cl4 C22 H22A 109.3 . . ?
Cl5 C22 H22B 109.3 . . ?
Cl4 C22 H22B 109.3 . . ?
H22A C22 H22B 108.0 . . ?
Cl6 C23 Cl6 109.0(10) . 2_655 ?
Cl6 C23 H23A 109.9 . . ?
Cl6 C23 H23A 109.9 2_655 . ?
Cl6 C23 H23B 109.9 . . ?
Cl6 C23 H23B 109.9 2_655 . ?
H23A C23 H23B 108.3 . . ?

loop_
_geom_bond_atom_site_label_1
_geom_bond_atom_site_label_2
_geom_bond_distance
_geom_bond_site_symmetry_2
_geom_bond_publ_flag
Au1 C1 2.008(6) . ?
Au1 Cl1 2.275(2) . ?
Au1 Cl3 2.280(2) . ?
Au1 Cl2 2.3460(19) . ?
O1 C3 1.328(7) . ?
O1 C2 1.394(8) . ?
C1 C2 1.367(9) . ?
C1 C9 1.421(9) . ?
C2 C10 1.478(8) . ?
C3 C4 1.410(9) . ?
C3 C16 1.456(10) . ?
C4 C9 1.416(9) . ?
C4 C5 1.422(8) . ?
C5 C6 1.339(10) . ?
C5 H5 0.9500 . ?
C6 C7 1.440(11) . ?
C6 H6 0.9500 . ?
C7 C8 1.380(9) . ?
C7 H7 0.9500 . ?
C8 C9 1.410(9) . ?
C8 H8 0.9500 . ?
C10 C15 1.395(9) . ?
C10 C11 1.391(9) . ?
C11 C12 1.369(9) . ?
C11 H11 0.9500 . ?
C12 C13 1.393(10) . ?
C12 H12 0.9500 . ?
C13 C14 1.394(11) . ?
C13 H13 0.9500 . ?
C14 C15 1.392(10) . ?
C14 H14 0.9500 . ?
C15 H15 0.9500 . ?
C16 C17 1.408(10) . ?
C16 C21 1.416(10) . ?
C17 C18 1.365(10) . ?
C17 H17 0.9500 . ?
C18 C19 1.398(11) . ?
C18 H18 0.9500 . ?
C19 C20 1.353(12) . ?
C19 H19 0.9500 . ?
C20 C21 1.371(13) . ?
C20 H20 0.9500 . ?
C21 H21 0.9500 . ?
C22 Cl5 1.737(9) . ?
C22 Cl4 1.768(10) . ?
C22 H22A 0.9900 . ?
C22 H22B 0.9900 . ?
C23 Cl6 1.760(10) . ?
C23 Cl6 1.760(10) 2_655 ?
C23 H23A 0.9900 . ?
C23 H23B 0.9900 . ?
